data_4306621
loop_
_publ_author_name
'Marie M. Melzer'
'Sarah Jarchow-Choy'
'Elzbieta Kogut'
'Timothy H. Warren'

_publ_contact_author 'Timothy H. Warren'
_publ_contact_author_email thw@georgetown.edu
_publ_section_title
;
Reductive Cleavage of O-, S-, and N-Organonitroso Compounds by Nickel(I)
\b-Diketiminates
;
_journal_name_full 'Inorganic Chemistry'
_journal_page_first 10187
_journal_page_last 10189
_journal_paper_doi 10.1021/ic8014332
_journal_volume 47
_journal_year 2008
_chemical_formula_moiety 'C30 H38 I N3 Ni, C4 H10 O'
_chemical_formula_sum 'C34 H48 I N3 Ni O'
_chemical_formula_weight 700.36
_chemical_name_common Me3NNNi(I)lut
_chemical_name_systematic
; 
 ? 
;
_space_group_IT_number 14
_symmetry_cell_setting monoclinic
_symmetry_space_group_name_Hall '-P 2yn'
_symmetry_space_group_name_H-M 'P 1 21/n 1'
_atom_sites_solution_hydrogens geom
_atom_sites_solution_primary direct
_atom_sites_solution_secondary difmap
_audit_creation_method SHELXL-97
_cell_angle_alpha 90.00
_cell_angle_beta 100.823(4)
_cell_angle_gamma 90.00
_cell_formula_units_Z 4
_cell_length_a 15.691(4)
_cell_length_b 8.4554(19)
_cell_length_c 26.077(6)
_cell_measurement_reflns_used 7169
_cell_measurement_temperature 173(2)
_cell_measurement_theta_max 56.490
_cell_measurement_theta_min 5.073
_cell_volume 3398.2(14)
_computing_cell_refinement 'Bruker SMART'
_computing_data_collection 'Bruker SMART'
_computing_data_reduction 'Bruker SMART'
_computing_molecular_graphics 'ORTEP-3 for Windows; Ferrugia L J (1997), J. Appl. Cryst. 30, 565'
_computing_publication_material 'Bruker SHELXTL'
_computing_structure_refinement 'SHELXL-97 (Sheldrick, 1997)'
_computing_structure_solution 'SHELXS-97 (Sheldrick, 1990)'
_diffrn_ambient_temperature 173(2)
_diffrn_measured_fraction_theta_full 0.999
_diffrn_measured_fraction_theta_max 0.998
_diffrn_measurement_device_type 'SMART platform CCDm Bruker'
_diffrn_measurement_method 'omega scans'
_diffrn_radiation_monochromator graphite
_diffrn_radiation_source 'fine-focus sealed tube'
_diffrn_radiation_type MoK\a
_diffrn_radiation_wavelength 0.71073
_diffrn_reflns_av_R_equivalents 0.0496
_diffrn_reflns_av_sigmaI/netI 0.0482
_diffrn_reflns_limit_h_max 20
_diffrn_reflns_limit_h_min -19
_diffrn_reflns_limit_k_max 10
_diffrn_reflns_limit_k_min -10
_diffrn_reflns_limit_l_max 32
_diffrn_reflns_limit_l_min -33
_diffrn_reflns_number 27864
_diffrn_reflns_theta_full 25.00
_diffrn_reflns_theta_max 27.00
_diffrn_reflns_theta_min 1.59
_exptl_absorpt_coefficient_mu 1.508
_exptl_absorpt_correction_T_max 0.9421
_exptl_absorpt_correction_T_min 0.6128
_exptl_absorpt_correction_type multi-scan
_exptl_absorpt_process_details 'SADABS based on Blessing's method; Blessing, Acta Cryst. (1995) A51 33-38'
_exptl_crystal_colour Green
_exptl_crystal_density_diffrn 1.369
_exptl_crystal_density_method 'not measured'
_exptl_crystal_description Plate
_exptl_crystal_F_000 1448
_exptl_crystal_size_max 0.36
_exptl_crystal_size_mid 0.12
_exptl_crystal_size_min 0.04
_refine_diff_density_max 1.009
_refine_diff_density_min -0.744
_refine_diff_density_rms 0.098
_refine_ls_extinction_method none
_refine_ls_goodness_of_fit_ref 1.076
_refine_ls_hydrogen_treatment constr
_refine_ls_matrix_type full
_refine_ls_number_parameters 373
_refine_ls_number_reflns 7391
_refine_ls_number_restraints 0
_refine_ls_restrained_S_all 1.076
_refine_ls_R_factor_all 0.0662
_refine_ls_R_factor_gt 0.0431
_refine_ls_shift/su_max 0.001
_refine_ls_shift/su_mean 0.000
_refine_ls_structure_factor_coef Fsqd
_refine_ls_weighting_details 'calc w=1/[\s^2^(Fo^2^)+(0.0542P)^2^+0.6378P] where P=(Fo^2^+2Fc^2^)/3'
_refine_ls_weighting_scheme calc
_refine_ls_wR_factor_gt 0.0985
_refine_ls_wR_factor_ref 0.1036
_reflns_number_gt 5542
_reflns_number_total 7391
_reflns_threshold_expression >2sigma(I)
_cod_data_source_file ic8014332_si_005.cif
_cod_data_source_block Me3NNNi(I)lut
_cod_depositor_comments
;
The following automatic conversions were performed:
'_symmetry_cell_setting' value 'Monoclinic' changed to 'monoclinic'
according to '/home/saulius/struct/CIF-dictionaries/cif_core.dic'
dictionary named 'cif_core.dic' version 2.4.1 from 2010-06-29.

Automatic conversion script
Id: cif_fix_enum 1527 2010-12-29 10:47:43Z saulius 
;
_cod_original_cell_volume 3398.0(13)
_cod_original_sg_symbol_Hall -P2yn
_cod_database_code 4306621

loop_
_symmetry_equiv_pos_as_xyz
'x, y, z'
'-x+1/2, y+1/2, -z+1/2'
'-x, -y, -z'
'x-1/2, -y-1/2, z-1/2'

loop_
_atom_site_label
_atom_site_type_symbol
_atom_site_fract_x
_atom_site_fract_y
_atom_site_fract_z
_atom_site_U_iso_or_equiv
_atom_site_adp_type
_atom_site_occupancy
_atom_site_symmetry_multiplicity
_atom_site_calc_flag
_atom_site_refinement_flags
_atom_site_disorder_assembly
_atom_site_disorder_group
I1 I 0.804751(16) 0.47271(3) 0.046101(9) 0.03406(9) Uani 1 1 d . . .
Ni1 Ni 0.85806(3) 0.70002(5) 0.109413(16) 0.02259(11) Uani 1 1 d . . .
N1 N 0.91125(18) 0.6936(3) 0.18338(11) 0.0245(6) Uani 1 1 d . . .
N2 N 0.76058(17) 0.8319(3) 0.11938(10) 0.0242(6) Uani 1 1 d . . .
N3 N 0.94654(18) 0.8504(3) 0.08715(10) 0.0247(6) Uani 1 1 d . . .
C2 C 0.8270(2) 0.9103(4) 0.20653(14) 0.0295(8) Uani 1 1 d . . .
H2 H 0.8263 0.9904 0.2320 0.035 Uiso 1 1 calc R . .
C28 C 0.9369(2) 1.0045(4) 0.09848(13) 0.0284(8) Uani 1 1 d . . .
H28 H 0.8874 1.0340 0.1123 0.034 Uiso 1 1 calc R . .
C7 C 1.0644(2) 0.6067(4) 0.19952(13) 0.0283(8) Uani 1 1 d . . .
C5 C 0.6877(3) 1.0327(5) 0.16410(16) 0.0375(9) Uani 1 1 d . . .
H5A H 0.6815 1.1049 0.1342 0.056 Uiso 1 1 calc R . .
H5B H 0.7005 1.0936 0.1966 0.056 Uiso 1 1 calc R . .
H5C H 0.6336 0.9737 0.1628 0.056 Uiso 1 1 calc R . .
C25 C 1.0780(2) 0.9244(4) 0.05998(14) 0.0310(8) Uani 1 1 d . . .
H25 H 1.1272 0.8937 0.0459 0.037 Uiso 1 1 calc R . .
C8 C 1.1238(2) 0.4813(4) 0.20682(14) 0.0332(8) Uani 1 1 d . . .
H8 H 1.1836 0.5031 0.2081 0.040 Uiso 1 1 calc R . .
C11 C 0.9490(2) 0.4170(4) 0.20303(13) 0.0267(7) Uani 1 1 d . . .
C1 C 0.8944(2) 0.7979(4) 0.21796(13) 0.0248(7) Uani 1 1 d . . .
C6 C 0.9764(2) 0.5739(4) 0.19673(13) 0.0250(7) Uani 1 1 d . . .
C3 C 0.7610(2) 0.9183(4) 0.16202(14) 0.0267(7) Uani 1 1 d . . .
C27 C 0.9939(2) 1.1201(4) 0.09121(13) 0.0293(8) Uani 1 1 d . . .
H27 H 0.9829 1.2268 0.0994 0.035 Uiso 1 1 calc R . .
C17 C 0.6718(2) 0.8997(4) 0.03314(14) 0.0279(8) Uani 1 1 d . . .
C16 C 0.5984(2) 0.8728(4) -0.00447(14) 0.0345(9) Uani 1 1 d . . .
H16 H 0.5920 0.9280 -0.0367 0.041 Uiso 1 1 calc R . .
C12 C 0.6817(2) 0.8185(4) 0.08082(13) 0.0252(7) Uani 1 1 d . . .
C19 C 0.8544(2) 0.3796(4) 0.20137(15) 0.0342(9) Uani 1 1 d . . .
H19A H 0.8224 0.3897 0.1654 0.051 Uiso 1 1 calc R . .
H19B H 0.8306 0.4535 0.2239 0.051 Uiso 1 1 calc R . .
H19C H 0.8489 0.2712 0.2136 0.051 Uiso 1 1 calc R . .
C24 C 1.0187(2) 0.8102(4) 0.06788(13) 0.0271(8) Uani 1 1 d . . .
C18 C 1.0984(2) 0.7741(4) 0.19713(16) 0.0363(9) Uani 1 1 d . . .
H18A H 1.1237 0.8099 0.2324 0.054 Uiso 1 1 calc R . .
H18B H 1.0505 0.8443 0.1821 0.054 Uiso 1 1 calc R . .
H18C H 1.1428 0.7760 0.1753 0.054 Uiso 1 1 calc R . .
C15 C 0.5338(2) 0.7687(4) 0.00310(16) 0.0358(9) Uani 1 1 d . . .
C14 C 0.5440(2) 0.6932(4) 0.05077(16) 0.0364(9) Uani 1 1 d . . .
H14 H 0.4996 0.6236 0.0571 0.044 Uiso 1 1 calc R . .
C26 C 1.0679(2) 1.0829(4) 0.07196(13) 0.0300(8) Uani 1 1 d . . .
C10 C 1.0109(2) 0.2972(4) 0.21103(14) 0.0314(8) Uani 1 1 d . . .
H10 H 0.9928 0.1919 0.2158 0.038 Uiso 1 1 calc R . .
C13 C 0.6166(2) 0.7145(4) 0.09004(15) 0.0321(8) Uani 1 1 d . . .
C21 C 0.7400(3) 1.0154(5) 0.02272(16) 0.0408(10) Uani 1 1 d . . .
H21A H 0.7947 0.9592 0.0230 0.061 Uiso 1 1 calc R . .
H21B H 0.7486 1.0971 0.0499 0.061 Uiso 1 1 calc R . .
H21C H 0.7208 1.0649 -0.0115 0.061 Uiso 1 1 calc R . .
C29 C 1.0335(2) 0.6391(4) 0.05800(16) 0.0380(9) Uani 1 1 d . . .
H29A H 1.0474 0.5828 0.0914 0.057 Uiso 1 1 calc R . .
H29B H 1.0818 0.6285 0.0393 0.057 Uiso 1 1 calc R . .
H29C H 0.9809 0.5939 0.0369 0.057 Uiso 1 1 calc R . .
C9 C 1.0982(2) 0.3269(4) 0.21221(14) 0.0331(9) Uani 1 1 d . . .
C23 C 0.4555(3) 0.7419(5) -0.03948(18) 0.0529(12) Uani 1 1 d . . .
H23A H 0.4274 0.8435 -0.0498 0.079 Uiso 1 1 calc R . .
H23B H 0.4144 0.6720 -0.0265 0.079 Uiso 1 1 calc R . .
H23C H 0.4738 0.6930 -0.0697 0.079 Uiso 1 1 calc R . .
C20 C 0.6258(3) 0.6215(5) 0.14015(17) 0.0473(11) Uani 1 1 d . . .
H20A H 0.5723 0.5621 0.1405 0.071 Uiso 1 1 calc R . .
H20B H 0.6365 0.6942 0.1699 0.071 Uiso 1 1 calc R . .
H20C H 0.6746 0.5477 0.1425 0.071 Uiso 1 1 calc R . .
C4 C 0.9471(2) 0.7987(4) 0.27303(14) 0.0336(8) Uani 1 1 d . . .
H4A H 0.9643 0.6903 0.2835 0.050 Uiso 1 1 calc R . .
H4B H 0.9119 0.8425 0.2970 0.050 Uiso 1 1 calc R . .
H4C H 0.9990 0.8639 0.2741 0.050 Uiso 1 1 calc R . .
C22 C 1.1638(3) 0.1932(5) 0.21980(18) 0.0466(11) Uani 1 1 d . . .
H22A H 1.1484 0.1160 0.1916 0.070 Uiso 1 1 calc R . .
H22B H 1.1636 0.1415 0.2534 0.070 Uiso 1 1 calc R . .
H22C H 1.2217 0.2357 0.2193 0.070 Uiso 1 1 calc R . .
C30 C 1.1341(3) 1.2064(5) 0.06533(17) 0.0440(10) Uani 1 1 d . . .
H30A H 1.1916 1.1573 0.0697 0.066 Uiso 1 1 calc R . .
H30B H 1.1348 1.2895 0.0916 0.066 Uiso 1 1 calc R . .
H30C H 1.1191 1.2527 0.0304 0.066 Uiso 1 1 calc R . .
O2 O 1.1426(6) 0.1876(7) 0.3541(2) 0.176(3) Uani 1 1 d . . .
C31 C 1.0871(5) 0.4322(12) 0.3503(2) 0.121(3) Uani 1 1 d . . .
H31A H 1.0569 0.4009 0.3154 0.181 Uiso 1 1 calc R . .
H31B H 1.0957 0.5470 0.3514 0.181 Uiso 1 1 calc R . .
H31C H 1.0522 0.4017 0.3762 0.181 Uiso 1 1 calc R . .
C32 C 1.1624(7) 0.3614(14) 0.3610(4) 0.186(6) Uani 1 1 d . . .
H32A H 1.1917 0.3842 0.3972 0.224 Uiso 1 1 calc R . .
H32B H 1.2002 0.3967 0.3368 0.224 Uiso 1 1 calc R . .
C34 C 1.1566(5) -0.0642(10) 0.3835(3) 0.109(3) Uani 1 1 d . . .
H34A H 1.0933 -0.0729 0.3783 0.164 Uiso 1 1 calc R . .
H34B H 1.1830 -0.1284 0.4136 0.164 Uiso 1 1 calc R . .
H34C H 1.1764 -0.1021 0.3522 0.164 Uiso 1 1 calc R . .
C33 C 1.1817(5) 0.0984(11) 0.3928(3) 0.106(2) Uani 1 1 d . . .
H33A H 1.1660 0.1344 0.4259 0.127 Uiso 1 1 calc R . .
H33B H 1.2454 0.1084 0.3960 0.127 Uiso 1 1 calc R . .

loop_
_atom_site_aniso_label
_atom_site_aniso_U_11
_atom_site_aniso_U_22
_atom_site_aniso_U_33
_atom_site_aniso_U_23
_atom_site_aniso_U_13
_atom_site_aniso_U_12
I1 0.03343(14) 0.03222(14) 0.03712(15) -0.01250(11) 0.00811(10) -0.00726(11)
Ni1 0.0197(2) 0.0228(2) 0.0253(2) -0.00330(17) 0.00434(17) 0.00008(17)
N1 0.0233(15) 0.0217(14) 0.0280(15) -0.0016(12) 0.0035(12) 0.0007(12)
N2 0.0221(15) 0.0254(15) 0.0256(15) 0.0026(12) 0.0057(11) 0.0031(12)
N3 0.0223(15) 0.0284(16) 0.0235(14) -0.0036(12) 0.0048(11) -0.0003(12)
C2 0.036(2) 0.0253(18) 0.0285(18) -0.0054(15) 0.0090(15) -0.0015(16)
C28 0.0260(18) 0.032(2) 0.0278(18) -0.0029(15) 0.0059(14) 0.0018(15)
C7 0.0253(19) 0.0257(19) 0.0312(19) 0.0007(15) -0.0019(15) -0.0025(15)
C5 0.033(2) 0.037(2) 0.043(2) -0.0023(18) 0.0091(17) 0.0104(18)
C25 0.0246(19) 0.038(2) 0.0332(19) -0.0027(16) 0.0119(15) -0.0042(16)
C8 0.0262(19) 0.033(2) 0.037(2) -0.0030(16) -0.0025(15) 0.0025(16)
C11 0.0271(18) 0.0269(18) 0.0250(17) -0.0026(15) 0.0023(14) -0.0026(15)
C1 0.0262(18) 0.0213(17) 0.0267(17) -0.0027(14) 0.0047(14) -0.0038(14)
C6 0.0253(18) 0.0248(18) 0.0241(17) -0.0033(14) 0.0026(14) -0.0002(14)
C3 0.0239(18) 0.0236(17) 0.0341(19) 0.0003(15) 0.0099(15) -0.0011(14)
C27 0.035(2) 0.0245(19) 0.0278(18) -0.0032(15) 0.0037(15) -0.0030(15)
C17 0.0251(18) 0.0246(18) 0.0337(19) 0.0006(15) 0.0047(15) 0.0038(15)
C16 0.037(2) 0.034(2) 0.0304(19) 0.0016(16) 0.0007(16) 0.0094(17)
C12 0.0206(17) 0.0240(18) 0.0314(18) -0.0033(14) 0.0057(14) 0.0049(14)
C19 0.038(2) 0.031(2) 0.035(2) 0.0028(16) 0.0096(16) -0.0040(17)
C24 0.0240(18) 0.033(2) 0.0253(17) -0.0058(15) 0.0062(14) -0.0006(15)
C18 0.029(2) 0.030(2) 0.046(2) 0.0054(17) -0.0041(17) -0.0024(16)
C15 0.0283(19) 0.027(2) 0.048(2) -0.0065(17) -0.0029(17) 0.0050(16)
C14 0.0217(18) 0.032(2) 0.054(3) 0.0012(18) 0.0025(17) -0.0029(16)
C26 0.0280(19) 0.035(2) 0.0259(18) 0.0003(15) 0.0030(15) -0.0048(16)
C10 0.036(2) 0.0245(19) 0.0311(19) -0.0001(15) -0.0012(16) -0.0019(16)
C13 0.0247(19) 0.030(2) 0.042(2) 0.0040(16) 0.0067(16) 0.0003(15)
C21 0.037(2) 0.049(3) 0.036(2) 0.0121(18) 0.0033(17) -0.0061(19)
C29 0.029(2) 0.037(2) 0.052(2) -0.0116(19) 0.0171(18) -0.0007(17)
C9 0.036(2) 0.027(2) 0.0319(19) -0.0031(15) -0.0053(16) 0.0074(16)
C23 0.041(2) 0.043(3) 0.064(3) -0.009(2) -0.016(2) 0.005(2)
C20 0.038(2) 0.046(3) 0.059(3) 0.019(2) 0.012(2) -0.009(2)
C4 0.037(2) 0.035(2) 0.0274(18) -0.0022(16) 0.0026(16) 0.0020(17)
C22 0.039(2) 0.036(2) 0.059(3) -0.003(2) -0.006(2) 0.0118(19)
C30 0.041(2) 0.041(2) 0.052(3) -0.001(2) 0.015(2) -0.0107(19)
O2 0.329(10) 0.095(4) 0.074(3) -0.014(3) -0.043(5) 0.060(5)
C31 0.117(6) 0.195(9) 0.047(4) -0.022(5) 0.008(4) 0.012(6)
C32 0.153(9) 0.221(13) 0.147(9) -0.092(9) -0.072(7) 0.075(9)
C34 0.077(5) 0.123(7) 0.129(7) 0.044(5) 0.025(4) 0.040(5)
C33 0.078(5) 0.160(8) 0.075(4) 0.028(5) 0.003(4) 0.002(5)

loop_
_atom_type_symbol
_atom_type_description
_atom_type_scat_dispersion_real
_atom_type_scat_dispersion_imag
_atom_type_scat_source
C C 0.0033 0.0016 'International Tables Vol C Tables 4.2.6.8 and 6.1.1.4'
H H 0.0000 0.0000 'International Tables Vol C Tables 4.2.6.8 and 6.1.1.4'
N N 0.0061 0.0033 'International Tables Vol C Tables 4.2.6.8 and 6.1.1.4'
O O 0.0106 0.0060 'International Tables Vol C Tables 4.2.6.8 and 6.1.1.4'
Ni Ni 0.3393 1.1124 'International Tables Vol C Tables 4.2.6.8 and 6.1.1.4'
I I -0.4742 1.8119 'International Tables Vol C Tables 4.2.6.8 and 6.1.1.4'

loop_
_geom_angle_atom_site_label_1
_geom_angle_atom_site_label_2
_geom_angle_atom_site_label_3
_geom_angle
_geom_angle_site_symmetry_1
_geom_angle_site_symmetry_3
_geom_angle_publ_flag
N2 Ni1 N1 94.87(11) . . ?
N2 Ni1 N3 105.87(12) . . ?
N1 Ni1 N3 96.36(11) . . ?
N2 Ni1 I1 110.17(8) . . ?
N1 Ni1 I1 129.85(8) . . ?
N3 Ni1 I1 116.04(8) . . ?
C1 N1 C6 122.0(3) . . ?
C1 N1 Ni1 123.4(2) . . ?
C6 N1 Ni1 114.3(2) . . ?
C3 N2 C12 119.6(3) . . ?
C3 N2 Ni1 123.0(2) . . ?
C12 N2 Ni1 116.9(2) . . ?
C28 N3 C24 117.1(3) . . ?
C28 N3 Ni1 115.3(2) . . ?
C24 N3 Ni1 127.1(2) . . ?
C3 C2 C1 127.9(3) . . ?
C3 C2 H2 116.1 . . ?
C1 C2 H2 116.1 . . ?
N3 C28 C27 123.9(3) . . ?
N3 C28 H28 118.0 . . ?
C27 C28 H28 118.0 . . ?
C6 C7 C8 118.9(3) . . ?
C6 C7 C18 122.3(3) . . ?
C8 C7 C18 118.8(3) . . ?
C3 C5 H5A 109.5 . . ?
C3 C5 H5B 109.5 . . ?
H5A C5 H5B 109.5 . . ?
C3 C5 H5C 109.5 . . ?
H5A C5 H5C 109.5 . . ?
H5B C5 H5C 109.5 . . ?
C24 C25 C26 122.0(3) . . ?
C24 C25 H25 119.0 . . ?
C26 C25 H25 119.0 . . ?
C9 C8 C7 122.0(4) . . ?
C9 C8 H8 119.0 . . ?
C7 C8 H8 119.0 . . ?
C10 C11 C6 118.8(3) . . ?
C10 C11 C19 120.4(3) . . ?
C6 C11 C19 120.8(3) . . ?
N1 C1 C2 122.9(3) . . ?
N1 C1 C4 120.3(3) . . ?
C2 C1 C4 116.8(3) . . ?
C7 C6 C11 120.0(3) . . ?
C7 C6 N1 121.7(3) . . ?
C11 C6 N1 118.1(3) . . ?
N2 C3 C2 123.5(3) . . ?
N2 C3 C5 119.8(3) . . ?
C2 C3 C5 116.7(3) . . ?
C28 C27 C26 120.3(3) . . ?
C28 C27 H27 119.8 . . ?
C26 C27 H27 119.8 . . ?
C16 C17 C12 119.1(3) . . ?
C16 C17 C21 120.1(3) . . ?
C12 C17 C21 120.8(3) . . ?
C17 C16 C15 122.5(4) . . ?
C17 C16 H16 118.7 . . ?
C15 C16 H16 118.7 . . ?
C13 C12 C17 119.7(3) . . ?
C13 C12 N2 119.1(3) . . ?
C17 C12 N2 121.1(3) . . ?
C11 C19 H19A 109.5 . . ?
C11 C19 H19B 109.5 . . ?
H19A C19 H19B 109.5 . . ?
C11 C19 H19C 109.5 . . ?
H19A C19 H19C 109.5 . . ?
H19B C19 H19C 109.5 . . ?
N3 C24 C25 120.6(3) . . ?
N3 C24 C29 118.0(3) . . ?
C25 C24 C29 121.3(3) . . ?
C7 C18 H18A 109.5 . . ?
C7 C18 H18B 109.5 . . ?
H18A C18 H18B 109.5 . . ?
C7 C18 H18C 109.5 . . ?
H18A C18 H18C 109.5 . . ?
H18B C18 H18C 109.5 . . ?
C14 C15 C16 117.3(3) . . ?
C14 C15 C23 122.2(4) . . ?
C16 C15 C23 120.4(4) . . ?
C15 C14 C13 122.9(4) . . ?
C15 C14 H14 118.6 . . ?
C13 C14 H14 118.6 . . ?
C27 C26 C25 116.0(3) . . ?
C27 C26 C30 121.9(3) . . ?
C25 C26 C30 122.1(3) . . ?
C9 C10 C11 122.0(3) . . ?
C9 C10 H10 119.0 . . ?
C11 C10 H10 119.0 . . ?
C14 C13 C12 118.4(3) . . ?
C14 C13 C20 120.1(3) . . ?
C12 C13 C20 121.4(3) . . ?
C17 C21 H21A 109.5 . . ?
C17 C21 H21B 109.5 . . ?
H21A C21 H21B 109.5 . . ?
C17 C21 H21C 109.5 . . ?
H21A C21 H21C 109.5 . . ?
H21B C21 H21C 109.5 . . ?
C24 C29 H29A 109.5 . . ?
C24 C29 H29B 109.5 . . ?
H29A C29 H29B 109.5 . . ?
C24 C29 H29C 109.5 . . ?
H29A C29 H29C 109.5 . . ?
H29B C29 H29C 109.5 . . ?
C8 C9 C10 118.2(3) . . ?
C8 C9 C22 121.0(4) . . ?
C10 C9 C22 120.7(4) . . ?
C15 C23 H23A 109.5 . . ?
C15 C23 H23B 109.5 . . ?
H23A C23 H23B 109.5 . . ?
C15 C23 H23C 109.5 . . ?
H23A C23 H23C 109.5 . . ?
H23B C23 H23C 109.5 . . ?
C13 C20 H20A 109.5 . . ?
C13 C20 H20B 109.5 . . ?
H20A C20 H20B 109.5 . . ?
C13 C20 H20C 109.5 . . ?
H20A C20 H20C 109.5 . . ?
H20B C20 H20C 109.5 . . ?
C1 C4 H4A 109.5 . . ?
C1 C4 H4B 109.5 . . ?
H4A C4 H4B 109.5 . . ?
C1 C4 H4C 109.5 . . ?
H4A C4 H4C 109.5 . . ?
H4B C4 H4C 109.5 . . ?
C9 C22 H22A 109.5 . . ?
C9 C22 H22B 109.5 . . ?
H22A C22 H22B 109.5 . . ?
C9 C22 H22C 109.5 . . ?
H22A C22 H22C 109.5 . . ?
H22B C22 H22C 109.5 . . ?
C26 C30 H30A 109.5 . . ?
C26 C30 H30B 109.5 . . ?
H30A C30 H30B 109.5 . . ?
C26 C30 H30C 109.5 . . ?
H30A C30 H30C 109.5 . . ?
H30B C30 H30C 109.5 . . ?
C33 O2 C32 114.3(7) . . ?
C32 C31 H31A 109.5 . . ?
C32 C31 H31B 109.5 . . ?
H31A C31 H31B 109.5 . . ?
C32 C31 H31C 109.5 . . ?
H31A C31 H31C 109.5 . . ?
H31B C31 H31C 109.5 . . ?
C31 C32 O2 105.3(10) . . ?
C31 C32 H32A 110.7 . . ?
O2 C32 H32A 110.7 . . ?
C31 C32 H32B 110.7 . . ?
O2 C32 H32B 110.7 . . ?
H32A C32 H32B 108.8 . . ?
C33 C34 H34A 109.5 . . ?
C33 C34 H34B 109.5 . . ?
H34A C34 H34B 109.5 . . ?
C33 C34 H34C 109.5 . . ?
H34A C34 H34C 109.5 . . ?
H34B C34 H34C 109.5 . . ?
O2 C33 C34 110.2(7) . . ?
O2 C33 H33A 109.6 . . ?
C34 C33 H33A 109.6 . . ?
O2 C33 H33B 109.6 . . ?
C34 C33 H33B 109.6 . . ?
H33A C33 H33B 108.1 . . ?

loop_
_geom_bond_atom_site_label_1
_geom_bond_atom_site_label_2
_geom_bond_distance
_geom_bond_site_symmetry_2
_geom_bond_publ_flag
I1 Ni1 2.5692(6) . ?
Ni1 N2 1.949(3) . ?
Ni1 N1 1.953(3) . ?
Ni1 N3 2.046(3) . ?
N1 C1 1.323(4) . ?
N1 C6 1.435(4) . ?
N2 C3 1.329(4) . ?
N2 C12 1.445(4) . ?
N3 C28 1.350(4) . ?
N3 C24 1.366(4) . ?
C2 C3 1.405(5) . ?
C2 C1 1.411(5) . ?
C2 H2 0.9500 . ?
C28 C27 1.363(5) . ?
C28 H28 0.9500 . ?
C7 C6 1.397(5) . ?
C7 C8 1.401(5) . ?
C7 C18 1.517(5) . ?
C5 C3 1.512(5) . ?
C5 H5A 0.9800 . ?
C5 H5B 0.9800 . ?
C5 H5C 0.9800 . ?
C25 C24 1.383(5) . ?
C25 C26 1.392(5) . ?
C25 H25 0.9500 . ?
C8 C9 1.381(5) . ?
C8 H8 0.9500 . ?
C11 C10 1.391(5) . ?
C11 C6 1.414(5) . ?
C11 C19 1.510(5) . ?
C1 C4 1.517(5) . ?
C27 C26 1.384(5) . ?
C27 H27 0.9500 . ?
C17 C16 1.384(5) . ?
C17 C12 1.403(5) . ?
C17 C21 1.512(5) . ?
C16 C15 1.384(5) . ?
C16 H16 0.9500 . ?
C12 C13 1.402(5) . ?
C19 H19A 0.9800 . ?
C19 H19B 0.9800 . ?
C19 H19C 0.9800 . ?
C24 C29 1.495(5) . ?
C18 H18A 0.9800 . ?
C18 H18B 0.9800 . ?
C18 H18C 0.9800 . ?
C15 C14 1.380(6) . ?
C15 C23 1.511(5) . ?
C14 C13 1.393(5) . ?
C14 H14 0.9500 . ?
C26 C30 1.505(5) . ?
C10 C9 1.389(5) . ?
C10 H10 0.9500 . ?
C13 C20 1.508(5) . ?
C21 H21A 0.9800 . ?
C21 H21B 0.9800 . ?
C21 H21C 0.9800 . ?
C29 H29A 0.9800 . ?
C29 H29B 0.9800 . ?
C29 H29C 0.9800 . ?
C9 C22 1.516(5) . ?
C23 H23A 0.9800 . ?
C23 H23B 0.9800 . ?
C23 H23C 0.9800 . ?
C20 H20A 0.9800 . ?
C20 H20B 0.9800 . ?
C20 H20C 0.9800 . ?
C4 H4A 0.9800 . ?
C4 H4B 0.9800 . ?
C4 H4C 0.9800 . ?
C22 H22A 0.9800 . ?
C22 H22B 0.9800 . ?
C22 H22C 0.9800 . ?
C30 H30A 0.9800 . ?
C30 H30B 0.9800 . ?
C30 H30C 0.9800 . ?
O2 C33 1.316(8) . ?
O2 C32 1.505(12) . ?
C31 C32 1.307(11) . ?
C31 H31A 0.9800 . ?
C31 H31B 0.9800 . ?
C31 H31C 0.9800 . ?
C32 H32A 0.9900 . ?
C32 H32B 0.9900 . ?
C34 C33 1.438(10) . ?
C34 H34A 0.9800 . ?
C34 H34B 0.9800 . ?
C34 H34C 0.9800 . ?
C33 H33A 0.9900 . ?
C33 H33B 0.9900 . ?
